data_7037530
loop_
_publ_author_name
'Ugandhar, Uppara'
'Baskar, Viswanathan'

_publ_section_title
;
 Monoorganoantimony(v) phosphonates and phosphoselininates.
;
_journal_issue 14
_journal_name_full 'Dalton transactions (Cambridge, England : 2003)'
_journal_page_first 6269
_journal_page_last 6274
_journal_paper_doi 10.1039/c5dt03449c
_journal_volume 45
_journal_year 2016
_chemical_formula_moiety 'C62 H101 N O22 P6 Sb4'
_chemical_formula_sum 'C62 H101 N O22 P6 Sb4'
_chemical_formula_weight 1885.25
_space_group_crystal_system triclinic
_space_group_IT_number 2
_space_group_name_Hall '-P 1'
_space_group_name_H-M_alt 'P -1'
_symmetry_space_group_name_Hall '-P 1'
_symmetry_space_group_name_H-M 'P -1'
_atom_sites_solution_hydrogens geom
_audit_creation_method SHELXL-2014/7
_audit_update_record
;
2015-11-02 deposited with the CCDC.
2015-12-03 downloaded from the CCDC.
;
_cell_angle_alpha 74.8200(10)
_cell_angle_beta 83.9290(10)
_cell_angle_gamma 70.7270(10)
_cell_formula_units_Z 2
_cell_length_a 13.7494(11)
_cell_length_b 17.0061(14)
_cell_length_c 19.0775(16)
_cell_measurement_reflns_used 7729
_cell_measurement_temperature 100(2)
_cell_measurement_theta_max 28.00
_cell_measurement_theta_min 2.21
_cell_volume 4062.9(6)
_computing_cell_refinement 'Bruker SMART'
_computing_data_collection 'Bruker SMART'
_computing_data_reduction 'Bruker SAINT'
_computing_molecular_graphics 'Bruker SHELXTL'
_computing_publication_material 'Bruker SHELXTL'
_computing_structure_refinement 'SHELXL-2014/7 (Sheldrick, 2014)'
_computing_structure_solution 'Bruker SHELXTL'
_diffrn_ambient_temperature 100(2)
_diffrn_measured_fraction_theta_full 0.996
_diffrn_measured_fraction_theta_max 0.992
_diffrn_measurement_device_type 'CCD area detector'
_diffrn_measurement_method 'phi and omega scans'
_diffrn_radiation_type MoK\a
_diffrn_radiation_wavelength 0.71073
_diffrn_reflns_av_R_equivalents 0.0218
_diffrn_reflns_av_unetI/netI 0.0254
_diffrn_reflns_Laue_measured_fraction_full 0.996
_diffrn_reflns_Laue_measured_fraction_max 0.992
_diffrn_reflns_limit_h_max 17
_diffrn_reflns_limit_h_min -17
_diffrn_reflns_limit_k_max 21
_diffrn_reflns_limit_k_min -21
_diffrn_reflns_limit_l_max 23
_diffrn_reflns_limit_l_min -23
_diffrn_reflns_number 43677
_diffrn_reflns_point_group_measured_fraction_full 0.996
_diffrn_reflns_point_group_measured_fraction_max 0.992
_diffrn_reflns_theta_full 25.242
_diffrn_reflns_theta_max 26.384
_diffrn_reflns_theta_min 1.307
_diffrn_source 'sealed tube'
_exptl_absorpt_coefficient_mu 1.499
_exptl_absorpt_correction_T_max 0.7536
_exptl_absorpt_correction_T_min 0.7057
_exptl_absorpt_correction_type multi-scan
_exptl_absorpt_process_details SADABS
_exptl_crystal_colour colourless
_exptl_crystal_density_diffrn 1.541
_exptl_crystal_description block
_exptl_crystal_F_000 1900
_exptl_crystal_size_max 0.250
_exptl_crystal_size_mid 0.230
_exptl_crystal_size_min 0.200
_refine_diff_density_max 0.951
_refine_diff_density_min -0.507
_refine_diff_density_rms 0.089
_refine_ls_extinction_method none
_refine_ls_goodness_of_fit_ref 1.052
_refine_ls_hydrogen_treatment constr
_refine_ls_matrix_type full
_refine_ls_number_parameters 857
_refine_ls_number_reflns 16508
_refine_ls_number_restraints 0
_refine_ls_restrained_S_all 1.052
_refine_ls_R_factor_all 0.0263
_refine_ls_R_factor_gt 0.0244
_refine_ls_shift/su_max 0.004
_refine_ls_shift/su_mean 0.000
_refine_ls_structure_factor_coef Fsqd
_refine_ls_weighting_details 'w=1/[\s^2^(Fo^2^)+(0.0345P)^2^+2.8060P] where P=(Fo^2^+2Fc^2^)/3'
_refine_ls_weighting_scheme calc
_refine_ls_wR_factor_gt 0.0631
_refine_ls_wR_factor_ref 0.0642
_reflns_Friedel_coverage 0.000
_reflns_number_gt 15491
_reflns_number_total 16508
_reflns_threshold_expression 'I > 2\s(I)'
_cod_data_source_file c5dt03449c2.cif
_cod_data_source_block vb664
_cod_depositor_comments 'Adding full bibliography for 7037530--7037534.cif.'
_cod_database_code 7037530
_shelx_shelxl_version_number 2014/7
_shelx_space_group_comment
;
The symmetry employed for this shelxl refinement is uniquely defined
by the following loop, which should always be used as a source of
symmetry information in preference to the above space-group names.
They are only intended as comments.
;
_shelx_estimated_absorpt_t_min 0.706
_shelx_estimated_absorpt_t_max 0.754

loop_
_space_group_symop_operation_xyz
'x, y, z'
'-x, -y, -z'

loop_
_atom_site_label
_atom_site_type_symbol
_atom_site_fract_x
_atom_site_fract_y
_atom_site_fract_z
_atom_site_U_iso_or_equiv
_atom_site_adp_type
_atom_site_occupancy
_atom_site_site_symmetry_order
_atom_site_calc_flag
_atom_site_refinement_flags_posn
_atom_site_refinement_flags_adp
Sb1 Sb 1.05268(2) 0.15059(2) 0.76619(2) 0.01457(4) Uani 1 1 d . .
Sb2 Sb 0.84778(2) 0.08814(2) 0.72332(2) 0.01426(4) Uani 1 1 d . .
Sb3 Sb 0.68207(2) 0.30448(2) 0.71729(2) 0.01440(4) Uani 1 1 d . .
P4 P 0.82486(4) 0.42291(4) 0.62316(3) 0.01570(11) Uani 1 1 d . .
P3 P 0.67190(4) 0.14150(4) 0.85026(3) 0.01636(11) Uani 1 1 d . .
P6 P 0.96341(4) 0.17435(4) 0.92812(3) 0.01662(11) Uani 1 1 d . .
P5 P 1.10920(4) 0.32754(4) 0.73874(3) 0.01679(11) Uani 1 1 d . .
P1 P 0.99889(4) 0.15959(4) 0.59737(3) 0.01632(11) Uani 1 1 d . .
O5 O 1.14470(11) 0.22920(10) 0.75661(9) 0.0184(3) Uani 1 1 d . .
O3 O 0.94427(11) 0.25862(9) 0.74897(8) 0.0154(3) Uani 1 1 d . .
O2 O 0.96238(11) 0.08108(9) 0.77803(8) 0.0162(3) Uani 1 1 d . .
O12 O 0.74275(11) 0.37769(10) 0.63176(8) 0.0167(3) Uani 1 1 d . .
C1 C 1.19094(17) 0.04831(14) 0.77172(12) 0.0182(4) Uani 1 1 d . .
O14 O 0.85152(11) 0.43287(9) 0.69607(8) 0.0164(3) Uani 1 1 d . .
O6 O 0.93660(11) 0.09785(10) 0.63002(8) 0.0175(3) Uani 1 1 d . .
O13 O 0.74398(11) 0.33119(10) 0.79113(8) 0.0157(3) Uani 1 1 d . .
O18 O 0.88730(12) 0.12497(10) 0.95102(9) 0.0242(4) Uani 1 1 d . .
O15 O 0.90852(12) 0.27087(10) 0.89558(8) 0.0181(3) Uani 1 1 d . .
O17 O 1.08647(12) 0.36636(10) 0.65624(9) 0.0218(3) Uani 1 1 d . .
O1 O 1.05872(11) 0.17298(10) 0.65451(8) 0.0171(3) Uani 1 1 d . .
O4 O 1.04742(12) 0.13750(10) 0.87438(8) 0.0192(3) Uani 1 1 d . .
O10 O 0.62166(11) 0.22796(10) 0.79521(8) 0.0186(3) Uani 1 1 d . .
O7 O 0.80060(11) 0.21146(9) 0.70130(8) 0.0154(3) Uani 1 1 d . .
P2 P 0.67050(4) 0.19496(4) 0.60468(3) 0.01716(11) Uani 1 1 d . .
O9 O 0.72570(12) 0.10897(10) 0.65627(8) 0.0182(3) Uani 1 1 d . .
O16 O 1.01917(11) 0.36624(10) 0.78760(8) 0.0178(3) Uani 1 1 d . .
O20 O 0.74349(12) 0.22346(11) 0.54197(9) 0.0227(3) Uani 1 1 d . .
O11 O 0.61646(12) 0.26768(10) 0.64229(9) 0.0194(3) Uani 1 1 d . .
Sb4 Sb 0.87498(2) 0.34963(2) 0.79568(2) 0.01395(4) Uani 1 1 d . .
O22 O 0.92319(11) 0.37544(10) 0.58608(8) 0.0180(3) Uani 1 1 d . .
O8 O 0.75275(11) 0.07901(10) 0.81073(8) 0.0177(3) Uani 1 1 d . .
O19 O 0.71454(12) 0.15312(11) 0.91482(9) 0.0233(3) Uani 1 1 d . .
C11 C 0.98717(17) -0.09457(15) 0.73366(12) 0.0194(5) Uani 1 1 d . .
H11 H 1.0390 -0.0696 0.7292 0.023 Uiso 1 1 calc R U
C22 C 0.37878(17) 0.56212(15) 0.69914(13) 0.0206(5) Uani 1 1 d . .
C19 C 0.54718(16) 0.41027(14) 0.71003(12) 0.0171(4) Uani 1 1 d . .
C28 C 0.81188(17) 0.45098(14) 0.84700(12) 0.0178(4) Uani 1 1 d . .
C45 C 0.56895(17) 0.09543(15) 0.88074(13) 0.0201(5) Uani 1 1 d . .
C24 C 0.49816(17) 0.45280(14) 0.64406(12) 0.0193(5) Uani 1 1 d . .
H24 H 0.5211 0.4311 0.6032 0.023 Uiso 1 1 calc R U
C49 C 0.77329(18) 0.53090(14) 0.56787(13) 0.0216(5) Uani 1 1 d . .
C23 C 0.41514(17) 0.52751(15) 0.63906(12) 0.0200(5) Uani 1 1 d . .
H23 H 0.3831 0.5551 0.5947 0.024 Uiso 1 1 calc R U
C10 C 0.88409(17) -0.04445(14) 0.73323(12) 0.0181(4) Uani 1 1 d . .
C20 C 0.51162(17) 0.44366(15) 0.77053(13) 0.0206(5) Uani 1 1 d . .
H20 H 0.5437 0.4158 0.8149 0.025 Uiso 1 1 calc R U
C13 C 0.9366(2) -0.22188(15) 0.74754(14) 0.0254(5) Uani 1 1 d . .
C30 C 0.71583(18) 0.50890(15) 0.82580(13) 0.0212(5) Uani 1 1 d . .
H30 H 0.6853 0.5072 0.7852 0.025 Uiso 1 1 calc R U
C12 C 1.01188(18) -0.18241(15) 0.74083(13) 0.0223(5) Uani 1 1 d . .
H12 H 1.0809 -0.2157 0.7411 0.027 Uiso 1 1 calc R U
C29 C 0.85822(18) 0.45475(15) 0.90657(13) 0.0229(5) Uani 1 1 d . .
H29 H 0.9233 0.4169 0.9203 0.028 Uiso 1 1 calc R U
C41 C 0.57325(18) 0.17799(15) 0.55909(13) 0.0218(5) Uani 1 1 d . .
C31 C 0.66541(18) 0.56928(15) 0.86501(13) 0.0230(5) Uani 1 1 d . .
H31 H 0.6011 0.6079 0.8503 0.028 Uiso 1 1 calc R U
C21 C 0.42858(18) 0.51830(15) 0.76509(13) 0.0226(5) Uani 1 1 d . .
H21 H 0.4055 0.5397 0.8061 0.027 Uiso 1 1 calc R U
C4 C 1.37195(18) -0.09064(15) 0.77252(14) 0.0241(5) Uani 1 1 d . .
C2 C 1.27707(18) 0.06008(16) 0.73047(14) 0.0251(5) Uani 1 1 d . .
H2 H 1.2750 0.1143 0.7024 0.030 Uiso 1 1 calc R U
C15 C 0.80815(19) -0.08306(16) 0.74029(16) 0.0300(6) Uani 1 1 d . .
H15 H 0.7391 -0.0500 0.7405 0.036 Uiso 1 1 calc R U
C37 C 1.09137(18) 0.11112(16) 0.53399(13) 0.0231(5) Uani 1 1 d . .
C50 C 0.8607(2) 0.57000(16) 0.54531(15) 0.0314(6) Uani 1 1 d . .
H50A H 0.9116 0.5364 0.5172 0.047 Uiso 1 1 calc R U
H50B H 0.8336 0.6277 0.5166 0.047 Uiso 1 1 calc R U
H50C H 0.8917 0.5705 0.5879 0.047 Uiso 1 1 calc R U
C47 C 0.61489(19) 0.00461(16) 0.92907(14) 0.0288(6) Uani 1 1 d . .
H47A H 0.6643 -0.0305 0.9012 0.043 Uiso 1 1 calc R U
H47B H 0.6482 0.0078 0.9695 0.043 Uiso 1 1 calc R U
H47C H 0.5608 -0.0201 0.9466 0.043 Uiso 1 1 calc R U
C53 C 1.21593(17) 0.36121(15) 0.75237(13) 0.0216(5) Uani 1 1 d . .
C57 C 1.02761(18) 0.16584(15) 1.00900(13) 0.0218(5) Uani 1 1 d . .
C48 C 0.48966(19) 0.15316(16) 0.92361(14) 0.0274(5) Uani 1 1 d . .
H48A H 0.5219 0.1558 0.9648 0.041 Uiso 1 1 calc R U
H48B H 0.4634 0.2099 0.8930 0.041 Uiso 1 1 calc R U
H48C H 0.4340 0.1300 0.9399 0.041 Uiso 1 1 calc R U
C5 C 1.2849(2) -0.10115(16) 0.81347(15) 0.0315(6) Uani 1 1 d . .
H5 H 1.2871 -0.1553 0.8416 0.038 Uiso 1 1 calc R U
C32 C 0.70902(19) 0.57318(15) 0.92569(13) 0.0231(5) Uani 1 1 d . .
C33 C 0.8069(2) 0.51547(16) 0.94554(14) 0.0274(5) Uani 1 1 d . .
H33 H 0.8380 0.5178 0.9856 0.033 Uiso 1 1 calc R U
C3 C 1.36577(18) -0.00892(16) 0.73125(14) 0.0265(5) Uani 1 1 d . .
H3 H 1.4227 -0.0002 0.7034 0.032 Uiso 1 1 calc R U
C27 C 0.22150(19) 0.67046(17) 0.63034(14) 0.0295(6) Uani 1 1 d . .
H27A H 0.1674 0.7230 0.6315 0.044 Uiso 1 1 calc R U
H27B H 0.2618 0.6785 0.5863 0.044 Uiso 1 1 calc R U
H27C H 0.1920 0.6260 0.6321 0.044 Uiso 1 1 calc R U
C44 C 0.6259(2) 0.11292(17) 0.51350(14) 0.0292(6) Uani 1 1 d . .
H44A H 0.6710 0.1351 0.4778 0.044 Uiso 1 1 calc R U
H44B H 0.6652 0.0599 0.5445 0.044 Uiso 1 1 calc R U
H44C H 0.5746 0.1030 0.4896 0.044 Uiso 1 1 calc R U
C51 C 0.7251(2) 0.52601(17) 0.50058(14) 0.0319(6) Uani 1 1 d . .
H51A H 0.6704 0.5014 0.5157 0.048 Uiso 1 1 calc R U
H51B H 0.6979 0.5827 0.4701 0.048 Uiso 1 1 calc R U
H51C H 0.7767 0.4909 0.4740 0.048 Uiso 1 1 calc R U
C43 C 0.5014(2) 0.1430(2) 0.61600(15) 0.0333(6) Uani 1 1 d . .
H43A H 0.5403 0.0894 0.6465 0.050 Uiso 1 1 calc R U
H43B H 0.4696 0.1833 0.6451 0.050 Uiso 1 1 calc R U
H43C H 0.4491 0.1342 0.5922 0.050 Uiso 1 1 calc R U
C25 C 0.29021(19) 0.64475(15) 0.69551(14) 0.0252(5) Uani 1 1 d . .
H25 H 0.2472 0.6359 0.7394 0.030 Uiso 1 1 calc R U
C60 C 1.0766(2) 0.07108(16) 1.04548(14) 0.0285(5) Uani 1 1 d . .
H60A H 1.0240 0.0439 1.0585 0.043 Uiso 1 1 calc R U
H60B H 1.1255 0.0437 1.0125 0.043 Uiso 1 1 calc R U
H60C H 1.1111 0.0660 1.0884 0.043 Uiso 1 1 calc R U
C46 C 0.51802(19) 0.09093(17) 0.81477(14) 0.0277(5) Uani 1 1 d . .
H46A H 0.5680 0.0547 0.7881 0.042 Uiso 1 1 calc R U
H46B H 0.4624 0.0677 0.8309 0.042 Uiso 1 1 calc R U
H46C H 0.4918 0.1475 0.7840 0.042 Uiso 1 1 calc R U
C40 C 1.0332(2) 0.10905(18) 0.47053(14) 0.0300(6) Uani 1 1 d . .
H40A H 0.9955 0.1666 0.4461 0.045 Uiso 1 1 calc R U
H40B H 1.0815 0.0821 0.4370 0.045 Uiso 1 1 calc R U
H40C H 0.9861 0.0771 0.4887 0.045 Uiso 1 1 calc R U
C56 C 1.30878(19) 0.32047(17) 0.70745(15) 0.0289(6) Uani 1 1 d . .
H56A H 1.2923 0.3401 0.6569 0.043 Uiso 1 1 calc R U
H56B H 1.3666 0.3367 0.7153 0.043 Uiso 1 1 calc R U
H56C H 1.3257 0.2591 0.7220 0.043 Uiso 1 1 calc R U
C54 C 1.2417(2) 0.3303(2) 0.83273(15) 0.0333(6) Uani 1 1 d . .
H54A H 1.1833 0.3560 0.8607 0.050 Uiso 1 1 calc R U
H54B H 1.2585 0.2690 0.8474 0.050 Uiso 1 1 calc R U
H54C H 1.2994 0.3465 0.8407 0.050 Uiso 1 1 calc R U
C55 C 1.1839(2) 0.45935(17) 0.72830(18) 0.0363(7) Uani 1 1 d . .
H55A H 1.1679 0.4777 0.6776 0.055 Uiso 1 1 calc R U
H55B H 1.1242 0.4835 0.7560 0.055 Uiso 1 1 calc R U
H55C H 1.2393 0.4784 0.7362 0.055 Uiso 1 1 calc R U
C16 C 0.9680(2) -0.31863(16) 0.75769(15) 0.0315(6) Uani 1 1 d . .
H16 H 1.0329 -0.3361 0.7306 0.038 Uiso 1 1 calc R U
C34 C 0.6517(2) 0.63638(17) 0.97077(14) 0.0276(5) Uani 1 1 d . .
H34 H 0.5880 0.6734 0.9457 0.033 Uiso 1 1 calc R U
C52 C 0.69117(19) 0.58421(15) 0.61293(14) 0.0272(5) Uani 1 1 d . .
H52A H 0.6366 0.5593 0.6269 0.041 Uiso 1 1 calc R U
H52B H 0.7218 0.5847 0.6557 0.041 Uiso 1 1 calc R U
H52C H 0.6637 0.6419 0.5844 0.041 Uiso 1 1 calc R U
C35 C 0.7141(2) 0.69378(17) 0.97650(15) 0.0306(6) Uani 1 1 d . .
H35A H 0.6761 0.7331 1.0053 0.046 Uiso 1 1 calc R U
H35B H 0.7786 0.6589 0.9991 0.046 Uiso 1 1 calc R U
H35C H 0.7269 0.7254 0.9288 0.046 Uiso 1 1 calc R U
C58 C 1.1111(2) 0.21002(18) 0.98796(15) 0.0336(6) Uani 1 1 d . .
H58A H 1.0797 0.2696 0.9651 0.050 Uiso 1 1 calc R U
H58B H 1.1456 0.2052 1.0308 0.050 Uiso 1 1 calc R U
H58C H 1.1600 0.1829 0.9549 0.050 Uiso 1 1 calc R U
C42 C 0.5126(2) 0.26357(17) 0.50985(16) 0.0341(6) Uani 1 1 d . .
H42A H 0.5585 0.2849 0.4744 0.051 Uiso 1 1 calc R U
H42B H 0.4603 0.2552 0.4857 0.051 Uiso 1 1 calc R U
H42C H 0.4808 0.3043 0.5386 0.051 Uiso 1 1 calc R U
C38 C 1.1637(2) 0.1653(2) 0.50602(16) 0.0373(7) Uani 1 1 d . .
H38A H 1.1244 0.2222 0.4810 0.056 Uiso 1 1 calc R U
H38B H 1.1975 0.1684 0.5463 0.056 Uiso 1 1 calc R U
H38C H 1.2144 0.1393 0.4732 0.056 Uiso 1 1 calc R U
C6 C 1.19526(19) -0.03290(16) 0.81327(14) 0.0278(5) Uani 1 1 d . .
H6 H 1.1382 -0.0416 0.8409 0.033 Uiso 1 1 calc R U
C59 C 0.9467(2) 0.21031(18) 1.06016(14) 0.0339(6) Uani 1 1 d . .
H59A H 0.9165 0.2698 1.0366 0.051 Uiso 1 1 calc R U
H59B H 0.8939 0.1832 1.0719 0.051 Uiso 1 1 calc R U
H59C H 0.9791 0.2057 1.1039 0.051 Uiso 1 1 calc R U
C14 C 0.8344(2) -0.17076(17) 0.74711(17) 0.0347(6) Uani 1 1 d . .
H14 H 0.7825 -0.1957 0.7515 0.042 Uiso 1 1 calc R U
C62 C 0.3612(2) 0.65971(18) -0.04655(16) 0.0350(6) Uani 1 1 d . .
C7 C 1.47075(19) -0.16492(16) 0.77536(16) 0.0312(6) Uani 1 1 d . .
H7 H 1.4537 -0.2180 0.7963 0.037 Uiso 1 1 calc R U
C39 C 1.1524(2) 0.01987(17) 0.57417(15) 0.0322(6) Uani 1 1 d . .
H39A H 1.1882 0.0225 0.6136 0.048 Uiso 1 1 calc R U
H39B H 1.1058 -0.0125 0.5929 0.048 Uiso 1 1 calc R U
H39C H 1.2013 -0.0075 0.5412 0.048 Uiso 1 1 calc R U
C36 C 0.6217(2) 0.58950(19) 1.04535(15) 0.0366(6) Uani 1 1 d . .
H36A H 0.5855 0.6305 1.0731 0.055 Uiso 1 1 calc R U
H36B H 0.5779 0.5579 1.0396 0.055 Uiso 1 1 calc R U
H36C H 0.6827 0.5506 1.0704 0.055 Uiso 1 1 calc R U
C26 C 0.3324(2) 0.71698(17) 0.69738(17) 0.0369(6) Uani 1 1 d . .
H26A H 0.2763 0.7693 0.6951 0.055 Uiso 1 1 calc R U
H26B H 0.3688 0.7022 0.7416 0.055 Uiso 1 1 calc R U
H26C H 0.3785 0.7247 0.6566 0.055 Uiso 1 1 calc R U
C9 C 1.5205(2) -0.1705(2) 0.70088(19) 0.0468(8) Uani 1 1 d . .
H9A H 1.5826 -0.2186 0.7062 0.070 Uiso 1 1 calc R U
H9B H 1.4736 -0.1777 0.6710 0.070 Uiso 1 1 calc R U
H9C H 1.5368 -0.1187 0.6785 0.070 Uiso 1 1 calc R U
C8 C 1.5469(2) -0.16032(19) 0.82540(19) 0.0439(8) Uani 1 1 d . .
H8A H 1.6091 -0.2077 0.8267 0.066 Uiso 1 1 calc R U
H8B H 1.5623 -0.1074 0.8076 0.066 Uiso 1 1 calc R U
H8C H 1.5172 -0.1629 0.8735 0.066 Uiso 1 1 calc R U
N1 N 0.3841(3) 0.6525(2) -0.10385(16) 0.0592(8) Uani 1 1 d . .
C17 C 0.9880(4) -0.3642(2) 0.8372(2) 0.0749(14) Uani 1 1 d . .
H17A H 1.0369 -0.3452 0.8551 0.112 Uiso 1 1 calc R U
H17B H 0.9246 -0.3511 0.8648 0.112 Uiso 1 1 calc R U
H17C H 1.0151 -0.4250 0.8420 0.112 Uiso 1 1 calc R U
C18 C 0.8912(4) -0.3487(2) 0.7300(3) 0.0836(16) Uani 1 1 d . .
H18A H 0.8784 -0.3201 0.6797 0.125 Uiso 1 1 calc R U
H18B H 0.9184 -0.4096 0.7349 0.125 Uiso 1 1 calc R U
H18C H 0.8280 -0.3356 0.7577 0.125 Uiso 1 1 calc R U
C61 C 0.3328(2) 0.6690(2) 0.02641(16) 0.0416(7) Uani 1 1 d . .
H61A H 0.3635 0.6155 0.0603 0.062 Uiso 1 1 calc R U
H61B H 0.2592 0.6853 0.0324 0.062 Uiso 1 1 calc R U
H61C H 0.3568 0.7125 0.0352 0.062 Uiso 1 1 calc R U
O23 O 0.92624(12) 0.24538(10) 0.55495(8) 0.0195(3) Uani 1 1 d . .

loop_
_atom_site_aniso_label
_atom_site_aniso_U_11
_atom_site_aniso_U_22
_atom_site_aniso_U_33
_atom_site_aniso_U_23
_atom_site_aniso_U_13
_atom_site_aniso_U_12
Sb1 0.01323(7) 0.01283(7) 0.01677(8) -0.00360(5) -0.00024(5) -0.00296(5)
Sb2 0.01318(7) 0.01274(7) 0.01635(7) -0.00422(5) 0.00081(5) -0.00320(5)
Sb3 0.01308(7) 0.01334(7) 0.01617(7) -0.00445(6) 0.00037(5) -0.00289(5)
P4 0.0163(3) 0.0139(3) 0.0153(3) -0.0023(2) -0.0001(2) -0.0036(2)
P3 0.0149(3) 0.0164(3) 0.0172(3) -0.0043(2) 0.0023(2) -0.0047(2)
P6 0.0179(3) 0.0149(3) 0.0157(3) -0.0020(2) -0.0015(2) -0.0045(2)
P5 0.0154(3) 0.0159(3) 0.0188(3) -0.0036(2) -0.0001(2) -0.0053(2)
P1 0.0163(3) 0.0160(3) 0.0165(3) -0.0055(2) 0.0024(2) -0.0045(2)
O5 0.0151(7) 0.0161(8) 0.0251(8) -0.0058(6) -0.0009(6) -0.0054(6)
O3 0.0154(7) 0.0120(7) 0.0175(8) -0.0052(6) -0.0003(6) -0.0014(6)
O2 0.0145(7) 0.0155(7) 0.0188(8) -0.0031(6) -0.0012(6) -0.0056(6)
O12 0.0172(7) 0.0160(7) 0.0157(7) -0.0026(6) 0.0001(6) -0.0048(6)
C1 0.0155(10) 0.0171(11) 0.0215(11) -0.0065(9) -0.0017(8) -0.0025(9)
O14 0.0191(8) 0.0135(7) 0.0152(7) -0.0015(6) -0.0011(6) -0.0045(6)
O6 0.0172(8) 0.0178(8) 0.0181(8) -0.0066(6) 0.0029(6) -0.0053(6)
O13 0.0134(7) 0.0182(8) 0.0165(7) -0.0056(6) -0.0002(6) -0.0054(6)
O18 0.0222(8) 0.0211(8) 0.0276(9) 0.0001(7) -0.0027(7) -0.0086(7)
O15 0.0215(8) 0.0157(8) 0.0148(7) -0.0035(6) 0.0001(6) -0.0032(6)
O17 0.0194(8) 0.0242(8) 0.0195(8) -0.0017(7) 0.0013(6) -0.0069(7)
O1 0.0169(8) 0.0176(8) 0.0166(8) -0.0051(6) 0.0023(6) -0.0054(6)
O4 0.0189(8) 0.0189(8) 0.0167(8) -0.0032(6) -0.0022(6) -0.0021(6)
O10 0.0161(7) 0.0159(8) 0.0222(8) -0.0041(6) 0.0041(6) -0.0048(6)
O7 0.0140(7) 0.0121(7) 0.0188(8) -0.0043(6) 0.0015(6) -0.0026(6)
P2 0.0159(3) 0.0173(3) 0.0180(3) -0.0056(2) -0.0008(2) -0.0037(2)
O9 0.0177(8) 0.0177(8) 0.0191(8) -0.0046(6) -0.0019(6) -0.0046(6)
O16 0.0165(7) 0.0168(8) 0.0209(8) -0.0054(6) 0.0004(6) -0.0060(6)
O20 0.0218(8) 0.0260(9) 0.0183(8) -0.0030(7) -0.0002(6) -0.0067(7)
O11 0.0176(8) 0.0190(8) 0.0218(8) -0.0077(6) -0.0033(6) -0.0030(6)
Sb4 0.01440(7) 0.01245(7) 0.01446(7) -0.00361(5) -0.00004(5) -0.00332(5)
O22 0.0175(8) 0.0171(8) 0.0191(8) -0.0049(6) 0.0024(6) -0.0056(6)
O8 0.0165(8) 0.0153(7) 0.0183(8) -0.0032(6) 0.0043(6) -0.0033(6)
O19 0.0199(8) 0.0298(9) 0.0218(8) -0.0093(7) 0.0003(6) -0.0077(7)
C11 0.0193(11) 0.0194(11) 0.0197(11) -0.0047(9) 0.0004(9) -0.0065(9)
C22 0.0177(11) 0.0183(11) 0.0254(12) -0.0053(9) 0.0023(9) -0.0060(9)
C19 0.0136(10) 0.0137(10) 0.0228(11) -0.0029(9) 0.0007(8) -0.0044(8)
C28 0.0208(11) 0.0146(10) 0.0174(11) -0.0046(9) 0.0027(9) -0.0054(9)
C45 0.0174(11) 0.0188(11) 0.0227(12) -0.0036(9) 0.0038(9) -0.0065(9)
C24 0.0191(11) 0.0198(11) 0.0197(11) -0.0074(9) 0.0027(9) -0.0059(9)
C49 0.0263(12) 0.0150(11) 0.0190(11) 0.0011(9) -0.0042(9) -0.0034(9)
C23 0.0180(11) 0.0205(11) 0.0190(11) -0.0010(9) -0.0019(9) -0.0051(9)
C10 0.0196(11) 0.0134(10) 0.0203(11) -0.0055(9) 0.0022(9) -0.0035(9)
C20 0.0196(11) 0.0222(12) 0.0189(11) -0.0054(9) -0.0005(9) -0.0047(9)
C13 0.0308(13) 0.0184(12) 0.0273(13) -0.0084(10) 0.0040(10) -0.0074(10)
C30 0.0226(12) 0.0209(11) 0.0202(11) -0.0057(9) 0.0000(9) -0.0066(9)
C12 0.0211(12) 0.0195(11) 0.0235(12) -0.0071(9) 0.0013(9) -0.0017(9)
C29 0.0219(12) 0.0207(12) 0.0261(12) -0.0082(10) -0.0032(9) -0.0038(9)
C41 0.0192(11) 0.0244(12) 0.0226(12) -0.0094(10) -0.0027(9) -0.0043(9)
C31 0.0203(11) 0.0200(11) 0.0263(12) -0.0060(10) 0.0001(9) -0.0030(9)
C21 0.0207(11) 0.0253(12) 0.0206(12) -0.0092(10) 0.0029(9) -0.0039(10)
C4 0.0188(11) 0.0198(12) 0.0324(13) -0.0077(10) -0.0024(10) -0.0028(9)
C2 0.0213(12) 0.0192(12) 0.0324(13) -0.0035(10) 0.0015(10) -0.0058(10)
C15 0.0181(12) 0.0233(13) 0.0494(17) -0.0128(12) 0.0045(11) -0.0061(10)
C37 0.0220(12) 0.0259(12) 0.0231(12) -0.0124(10) 0.0087(9) -0.0075(10)
C50 0.0352(14) 0.0198(12) 0.0353(15) 0.0024(11) 0.0010(11) -0.0111(11)
C47 0.0260(13) 0.0227(12) 0.0313(14) 0.0008(10) 0.0059(11) -0.0072(10)
C53 0.0163(11) 0.0221(12) 0.0276(12) -0.0046(10) -0.0020(9) -0.0081(9)
C57 0.0258(12) 0.0205(12) 0.0184(11) -0.0028(9) -0.0049(9) -0.0065(10)
C48 0.0236(12) 0.0265(13) 0.0296(13) -0.0063(11) 0.0095(10) -0.0081(10)
C5 0.0257(13) 0.0188(12) 0.0411(16) 0.0016(11) 0.0026(11) -0.0030(10)
C32 0.0263(12) 0.0198(11) 0.0248(12) -0.0098(10) 0.0043(10) -0.0076(10)
C33 0.0307(13) 0.0281(13) 0.0263(13) -0.0120(11) -0.0049(10) -0.0074(11)
C3 0.0164(11) 0.0250(12) 0.0360(14) -0.0058(11) 0.0042(10) -0.0067(10)
C27 0.0245(13) 0.0261(13) 0.0296(14) -0.0041(11) -0.0006(10) 0.0008(10)
C44 0.0302(14) 0.0309(14) 0.0290(13) -0.0156(11) -0.0032(11) -0.0055(11)
C51 0.0401(15) 0.0274(13) 0.0216(13) -0.0018(10) -0.0088(11) -0.0026(12)
C43 0.0257(13) 0.0501(17) 0.0333(14) -0.0168(13) 0.0024(11) -0.0198(13)
C25 0.0236(12) 0.0208(12) 0.0260(13) -0.0052(10) 0.0015(10) -0.0010(10)
C60 0.0334(14) 0.0236(13) 0.0227(12) 0.0033(10) -0.0081(10) -0.0062(11)
C46 0.0242(12) 0.0283(13) 0.0341(14) -0.0079(11) 0.0015(10) -0.0132(11)
C40 0.0383(15) 0.0327(14) 0.0213(12) -0.0134(11) 0.0048(11) -0.0103(12)
C56 0.0196(12) 0.0327(14) 0.0349(14) -0.0056(11) 0.0035(10) -0.0122(11)
C54 0.0285(14) 0.0474(17) 0.0306(14) -0.0084(12) -0.0047(11) -0.0201(13)
C55 0.0282(14) 0.0253(14) 0.0590(19) -0.0070(13) -0.0026(13) -0.0150(11)
C16 0.0354(14) 0.0180(12) 0.0400(15) -0.0105(11) 0.0083(12) -0.0070(11)
C34 0.0269(13) 0.0275(13) 0.0303(13) -0.0148(11) 0.0033(10) -0.0062(11)
C52 0.0274(13) 0.0186(12) 0.0288(13) -0.0037(10) -0.0026(10) 0.0008(10)
C35 0.0334(14) 0.0286(13) 0.0335(14) -0.0171(11) 0.0023(11) -0.0079(11)
C58 0.0383(15) 0.0321(14) 0.0339(15) 0.0004(12) -0.0128(12) -0.0183(12)
C42 0.0304(14) 0.0307(14) 0.0390(15) -0.0111(12) -0.0149(12) -0.0003(11)
C38 0.0339(15) 0.0478(17) 0.0379(16) -0.0188(13) 0.0196(12) -0.0226(13)
C6 0.0222(12) 0.0222(12) 0.0335(14) -0.0014(11) 0.0065(10) -0.0063(10)
C59 0.0477(17) 0.0316(14) 0.0186(12) -0.0072(11) -0.0033(11) -0.0057(13)
C14 0.0264(13) 0.0238(13) 0.0566(18) -0.0109(13) 0.0054(12) -0.0123(11)
C62 0.0390(16) 0.0297(14) 0.0344(16) -0.0076(12) 0.0059(12) -0.0103(12)
C7 0.0215(12) 0.0202(12) 0.0491(17) -0.0085(12) 0.0025(11) -0.0036(10)
C39 0.0278(13) 0.0293(14) 0.0349(15) -0.0162(12) 0.0058(11) 0.0018(11)
C36 0.0402(16) 0.0391(16) 0.0350(15) -0.0175(13) 0.0108(12) -0.0154(13)
C26 0.0411(16) 0.0231(13) 0.0440(17) -0.0110(12) -0.0033(13) -0.0038(12)
C9 0.0369(17) 0.0350(16) 0.061(2) -0.0182(15) 0.0123(15) -0.0008(13)
C8 0.0239(14) 0.0327(15) 0.066(2) -0.0042(15) -0.0112(14) -0.0001(12)
N1 0.080(2) 0.0541(18) 0.0392(16) -0.0172(14) 0.0136(15) -0.0153(16)
C17 0.138(4) 0.0218(16) 0.052(2) -0.0047(15) 0.014(2) -0.016(2)
C18 0.082(3) 0.0298(18) 0.149(5) -0.034(2) -0.042(3) -0.0081(19)
C61 0.0368(16) 0.0529(19) 0.0355(16) -0.0179(14) 0.0073(13) -0.0117(14)
O23 0.0216(8) 0.0178(8) 0.0175(8) -0.0034(6) -0.0003(6) -0.0049(6)

loop_
_atom_type_symbol
_atom_type_description
_atom_type_scat_dispersion_real
_atom_type_scat_dispersion_imag
_atom_type_scat_source
C C 0.0033 0.0016 'International Tables Vol C Tables 4.2.6.8 and 6.1.1.4'
H H 0.0000 0.0000 'International Tables Vol C Tables 4.2.6.8 and 6.1.1.4'
N N 0.0061 0.0033 'International Tables Vol C Tables 4.2.6.8 and 6.1.1.4'
O O 0.0106 0.0060 'International Tables Vol C Tables 4.2.6.8 and 6.1.1.4'
P P 0.1023 0.0942 'International Tables Vol C Tables 4.2.6.8 and 6.1.1.4'
Sb Sb -0.5866 1.5461 'International Tables Vol C Tables 4.2.6.8 and 6.1.1.4'

loop_
_geom_angle_atom_site_label_1
_geom_angle_atom_site_label_2
_geom_angle_atom_site_label_3
_geom_angle
O3 Sb1 O2 95.38(6)
O3 Sb1 O4 93.33(6)
O2 Sb1 O4 89.80(6)
O3 Sb1 O1 84.00(6)
O2 Sb1 O1 93.72(6)
O4 Sb1 O1 175.76(6)
O3 Sb1 O5 82.52(6)
O2 Sb1 O5 177.12(6)
O4 Sb1 O5 88.36(6)
O1 Sb1 O5 88.03(6)
O3 Sb1 C1 167.52(8)
O2 Sb1 C1 95.82(8)
O4 Sb1 C1 92.21(8)
O1 Sb1 C1 89.79(7)
O5 Sb1 C1 86.46(7)
O7 Sb2 O2 92.33(6)
O7 Sb2 O8 92.57(6)
O2 Sb2 O8 94.27(6)
O7 Sb2 O6 87.33(6)
O2 Sb2 O6 89.66(6)
O8 Sb2 O6 176.07(6)
O7 Sb2 O9 82.13(6)
O2 Sb2 O9 173.37(6)
O8 Sb2 O9 89.65(6)
O6 Sb2 O9 86.45(6)
O7 Sb2 C10 170.55(8)
O2 Sb2 C10 96.68(8)
O8 Sb2 C10 89.60(7)
O6 Sb2 C10 89.88(7)
O9 Sb2 C10 88.69(8)
O7 Sb3 O13 95.63(6)
O7 Sb3 O10 93.62(6)
O13 Sb3 O10 89.82(6)
O7 Sb3 O12 84.34(6)
O13 Sb3 O12 94.38(6)
O10 Sb3 O12 175.49(6)
O7 Sb3 O11 82.62(6)
O13 Sb3 O11 176.21(6)
O10 Sb3 O11 86.94(6)
O12 Sb3 O11 88.80(6)
O7 Sb3 C19 167.19(8)
O13 Sb3 C19 95.22(8)
O10 Sb3 C19 93.19(7)
O12 Sb3 C19 88.07(7)
O11 Sb3 C19 86.92(7)
O22 P4 O12 111.07(9)
O22 P4 O14 109.82(9)
O12 P4 O14 112.49(9)
O22 P4 C49 108.95(10)
O12 P4 C49 108.55(10)
O14 P4 C49 105.77(10)
O19 P3 O8 112.88(9)
O19 P3 O10 112.76(9)
O8 P3 O10 110.00(9)
O19 P3 C45 108.96(10)
O8 P3 C45 106.52(10)
O10 P3 C45 105.24(10)
O18 P6 O4 113.05(10)
O18 P6 O15 111.55(9)
O4 P6 O15 109.92(9)
O18 P6 C57 107.23(10)
O4 P6 C57 107.31(10)
O15 P6 C57 107.51(10)
O5 P5 O16 113.56(9)
O5 P5 O17 111.05(9)
O16 P5 O17 112.45(9)
O5 P5 C53 108.24(10)
O16 P5 C53 107.08(10)
O17 P5 C53 103.81(10)
O1 P1 O6 112.96(9)
O1 P1 O23 111.52(9)
O6 P1 O23 109.21(9)
O1 P1 C37 107.92(10)
O6 P1 C37 106.60(10)
O23 P1 C37 108.41(10)
P5 O5 Sb1 127.03(9)
Sb4 O3 Sb1 140.10(8)
Sb2 O2 Sb1 133.32(8)
P4 O12 Sb3 135.35(9)
C6 C1 C2 119.3(2)
C6 C1 Sb1 120.06(17)
C2 C1 Sb1 120.50(17)
P4 O14 Sb4 131.09(9)
P1 O6 Sb2 130.33(9)
Sb3 O13 Sb4 132.81(8)
P6 O15 Sb4 137.13(9)
P1 O1 Sb1 135.32(9)
P6 O4 Sb1 133.71(9)
P3 O10 Sb3 132.12(9)
Sb2 O7 Sb3 139.86(8)
O11 P2 O9 114.50(9)
O11 P2 O20 110.60(9)
O9 P2 O20 111.97(9)
O11 P2 C41 107.51(10)
O9 P2 C41 107.34(10)
O20 P2 C41 104.24(10)
P2 O9 Sb2 125.02(9)
P5 O16 Sb4 125.06(9)
P2 O11 Sb3 126.04(9)
O3 Sb4 O13 90.96(6)
O3 Sb4 O15 92.28(6)
O13 Sb4 O15 94.69(6)
O3 Sb4 O14 88.77(6)
O13 Sb4 O14 90.25(6)
O15 Sb4 O14 174.93(6)
O3 Sb4 O16 83.37(6)
O13 Sb4 O16 172.75(6)
O15 Sb4 O16 90.06(6)
O14 Sb4 O16 85.13(6)
O3 Sb4 C28 174.88(8)
O13 Sb4 C28 94.16(8)
O15 Sb4 C28 87.39(7)
O14 Sb4 C28 91.12(7)
O16 Sb4 C28 91.51(7)
P3 O8 Sb2 136.96(9)
C12 C11 C10 119.4(2)
C12 C11 H11 120.3
C10 C11 H11 120.3
C23 C22 C21 117.5(2)
C23 C22 C25 123.1(2)
C21 C22 C25 119.4(2)
C20 C19 C24 119.1(2)
C20 C19 Sb3 119.39(17)
C24 C19 Sb3 121.27(16)
C29 C28 C30 119.9(2)
C29 C28 Sb4 121.20(17)
C30 C28 Sb4 118.43(17)
C48 C45 C46 109.8(2)
C48 C45 C47 110.8(2)
C46 C45 C47 110.0(2)
C48 C45 P3 108.18(16)
C46 C45 P3 109.53(16)
C47 C45 P3 108.57(16)
C23 C24 C19 120.3(2)
C23 C24 H24 119.9
C19 C24 H24 119.9
C50 C49 C52 110.0(2)
C50 C49 C51 110.5(2)
C52 C49 C51 110.5(2)
C50 C49 P4 109.05(16)
C52 C49 P4 108.60(16)
C51 C49 P4 108.11(17)
C24 C23 C22 121.4(2)
C24 C23 H23 119.3
C22 C23 H23 119.3
C15 C10 C11 119.4(2)
C15 C10 Sb2 121.65(17)
C11 C10 Sb2 118.97(16)
C21 C20 C19 120.3(2)
C21 C20 H20 119.8
C19 C20 H20 119.8
C14 C13 C12 117.8(2)
C14 C13 C16 122.5(2)
C12 C13 C16 119.7(2)
C31 C30 C28 120.0(2)
C31 C30 H30 120.0
C28 C30 H30 120.0
C13 C12 C11 121.9(2)
C13 C12 H12 119.1
C11 C12 H12 119.1
C28 C29 C33 119.5(2)
C28 C29 H29 120.2
C33 C29 H29 120.2
C43 C41 C42 110.3(2)
C43 C41 C44 109.7(2)
C42 C41 C44 109.9(2)
C43 C41 P2 108.97(17)
C42 C41 P2 108.97(17)
C44 C41 P2 109.01(16)
C30 C31 C32 121.2(2)
C30 C31 H31 119.4
C32 C31 H31 119.4
C20 C21 C22 121.4(2)
C20 C21 H21 119.3
C22 C21 H21 119.3
C3 C4 C5 117.5(2)
C3 C4 C7 121.3(2)
C5 C4 C7 121.2(2)
C3 C2 C1 120.0(2)
C3 C2 H2 120.0
C1 C2 H2 120.0
C10 C15 C14 120.4(2)
C10 C15 H15 119.8
C14 C15 H15 119.8
C39 C37 C40 110.7(2)
C39 C37 C38 110.5(2)
C40 C37 C38 110.0(2)
C39 C37 P1 108.11(17)
C40 C37 P1 108.74(17)
C38 C37 P1 108.72(17)
C49 C50 H50A 109.5
C49 C50 H50B 109.5
H50A C50 H50B 109.5
C49 C50 H50C 109.5
H50A C50 H50C 109.5
H50B C50 H50C 109.5
C45 C47 H47A 109.5
C45 C47 H47B 109.5
H47A C47 H47B 109.5
C45 C47 H47C 109.5
H47A C47 H47C 109.5
H47B C47 H47C 109.5
C54 C53 C56 109.7(2)
C54 C53 C55 110.6(2)
C56 C53 C55 110.9(2)
C54 C53 P5 108.45(17)
C56 C53 P5 108.70(17)
C55 C53 P5 108.45(16)
C60 C57 C58 109.9(2)
C60 C57 C59 110.3(2)
C58 C57 C59 110.1(2)
C60 C57 P6 108.97(17)
C58 C57 P6 109.31(17)
C59 C57 P6 108.14(17)
C45 C48 H48A 109.5
C45 C48 H48B 109.5
H48A C48 H48B 109.5
C45 C48 H48C 109.5
H48A C48 H48C 109.5
H48B C48 H48C 109.5
C6 C5 C4 121.7(2)
C6 C5 H5 119.2
C4 C5 H5 119.2
C31 C32 C33 118.1(2)
C31 C32 C34 121.3(2)
C33 C32 C34 120.6(2)
C29 C33 C32 121.2(2)
C29 C33 H33 119.4
C32 C33 H33 119.4
C2 C3 C4 121.7(2)
C2 C3 H3 119.1
C4 C3 H3 119.1
C25 C27 H27A 109.5
C25 C27 H27B 109.5
H27A C27 H27B 109.5
C25 C27 H27C 109.5
H27A C27 H27C 109.5
H27B C27 H27C 109.5
C41 C44 H44A 109.5
C41 C44 H44B 109.5
H44A C44 H44B 109.5
C41 C44 H44C 109.5
H44A C44 H44C 109.5
H44B C44 H44C 109.5
C49 C51 H51A 109.5
C49 C51 H51B 109.5
H51A C51 H51B 109.5
C49 C51 H51C 109.5
H51A C51 H51C 109.5
H51B C51 H51C 109.5
C41 C43 H43A 109.5
C41 C43 H43B 109.5
H43A C43 H43B 109.5
C41 C43 H43C 109.5
H43A C43 H43C 109.5
H43B C43 H43C 109.5
C22 C25 C27 114.0(2)
C22 C25 C26 109.5(2)
C27 C25 C26 110.8(2)
C22 C25 H25 107.4
C27 C25 H25 107.4
C26 C25 H25 107.4
C57 C60 H60A 109.5
C57 C60 H60B 109.5
H60A C60 H60B 109.5
C57 C60 H60C 109.5
H60A C60 H60C 109.5
H60B C60 H60C 109.5
C45 C46 H46A 109.5
C45 C46 H46B 109.5
H46A C46 H46B 109.5
C45 C46 H46C 109.5
H46A C46 H46C 109.5
H46B C46 H46C 109.5
C37 C40 H40A 109.5
C37 C40 H40B 109.5
H40A C40 H40B 109.5
C37 C40 H40C 109.5
H40A C40 H40C 109.5
H40B C40 H40C 109.5
C53 C56 H56A 109.5
C53 C56 H56B 109.5
H56A C56 H56B 109.5
C53 C56 H56C 109.5
H56A C56 H56C 109.5
H56B C56 H56C 109.5
C53 C54 H54A 109.5
C53 C54 H54B 109.5
H54A C54 H54B 109.5
C53 C54 H54C 109.5
H54A C54 H54C 109.5
H54B C54 H54C 109.5
C53 C55 H55A 109.5
C53 C55 H55B 109.5
H55A C55 H55B 109.5
C53 C55 H55C 109.5
H55A C55 H55C 109.5
H55B C55 H55C 109.5
C18 C16 C17 109.2(3)
C18 C16 C13 114.2(3)
C17 C16 C13 110.5(2)
C18 C16 H16 107.6
C17 C16 H16 107.6
C13 C16 H16 107.6
C32 C34 C35 111.2(2)
C32 C34 C36 110.7(2)
C35 C34 C36 112.0(2)
C32 C34 H34 107.6
C35 C34 H34 107.6
C36 C34 H34 107.6
C49 C52 H52A 109.5
C49 C52 H52B 109.5
H52A C52 H52B 109.5
C49 C52 H52C 109.5
H52A C52 H52C 109.5
H52B C52 H52C 109.5
C34 C35 H35A 109.5
C34 C35 H35B 109.5
H35A C35 H35B 109.5
C34 C35 H35C 109.5
H35A C35 H35C 109.5
H35B C35 H35C 109.5
C57 C58 H58A 109.5
C57 C58 H58B 109.5
H58A C58 H58B 109.5
C57 C58 H58C 109.5
H58A C58 H58C 109.5
H58B C58 H58C 109.5
C41 C42 H42A 109.5
C41 C42 H42B 109.5
H42A C42 H42B 109.5
C41 C42 H42C 109.5
H42A C42 H42C 109.5
H42B C42 H42C 109.5
C37 C38 H38A 109.5
C37 C38 H38B 109.5
H38A C38 H38B 109.5
C37 C38 H38C 109.5
H38A C38 H38C 109.5
H38B C38 H38C 109.5
C5 C6 C1 119.8(2)
C5 C6 H6 120.1
C1 C6 H6 120.1
C57 C59 H59A 109.5
C57 C59 H59B 109.5
H59A C59 H59B 109.5
C57 C59 H59C 109.5
H59A C59 H59C 109.5
H59B C59 H59C 109.5
C13 C14 C15 121.2(2)
C13 C14 H14 119.4
C15 C14 H14 119.4
N1 C62 C61 179.5(4)
C4 C7 C8 110.4(2)
C4 C7 C9 113.3(2)
C8 C7 C9 110.3(2)
C4 C7 H7 107.5
C8 C7 H7 107.5
C9 C7 H7 107.5
C37 C39 H39A 109.5
C37 C39 H39B 109.5
H39A C39 H39B 109.5
C37 C39 H39C 109.5
H39A C39 H39C 109.5
H39B C39 H39C 109.5
C34 C36 H36A 109.5
C34 C36 H36B 109.5
H36A C36 H36B 109.5
C34 C36 H36C 109.5
H36A C36 H36C 109.5
H36B C36 H36C 109.5
C25 C26 H26A 109.5
C25 C26 H26B 109.5
H26A C26 H26B 109.5
C25 C26 H26C 109.5
H26A C26 H26C 109.5
H26B C26 H26C 109.5
C7 C9 H9A 109.5
C7 C9 H9B 109.5
H9A C9 H9B 109.5
C7 C9 H9C 109.5
H9A C9 H9C 109.5
H9B C9 H9C 109.5
C7 C8 H8A 109.5
C7 C8 H8B 109.5
H8A C8 H8B 109.5
C7 C8 H8C 109.5
H8A C8 H8C 109.5
H8B C8 H8C 109.5
C16 C17 H17A 109.5
C16 C17 H17B 109.5
H17A C17 H17B 109.5
C16 C17 H17C 109.5
H17A C17 H17C 109.5
H17B C17 H17C 109.5
C16 C18 H18A 109.5
C16 C18 H18B 109.5
H18A C18 H18B 109.5
C16 C18 H18C 109.5
H18A C18 H18C 109.5
H18B C18 H18C 109.5
C62 C61 H61A 109.5
C62 C61 H61B 109.5
H61A C61 H61B 109.5
C62 C61 H61C 109.5
H61A C61 H61C 109.5
H61B C61 H61C 109.5

loop_
_geom_bond_atom_site_label_1
_geom_bond_atom_site_label_2
_geom_bond_distance
Sb1 O3 1.9196(14)
Sb1 O2 1.9389(15)
Sb1 O4 2.0134(15)
Sb1 O1 2.0615(15)
Sb1 O5 2.0884(15)
Sb1 C1 2.101(2)
Sb2 O7 1.9218(14)
Sb2 O2 1.9350(15)
Sb2 O8 2.0123(15)
Sb2 O6 2.0508(15)
Sb2 O9 2.0984(15)
Sb2 C10 2.103(2)
Sb3 O7 1.9228(14)
Sb3 O13 1.9389(15)
Sb3 O10 2.0080(15)
Sb3 O12 2.0597(15)
Sb3 O11 2.0898(15)
Sb3 C19 2.102(2)
P4 O22 1.5350(16)
P4 O12 1.5365(16)
P4 O14 1.5395(16)
P4 C49 1.809(2)
P3 O19 1.5021(17)
P3 O8 1.5480(16)
P3 O10 1.5545(16)
P3 C45 1.810(2)
P6 O18 1.5108(17)
P6 O4 1.5447(16)
P6 O15 1.5483(16)
P6 C57 1.808(2)
P5 O5 1.5325(16)
P5 O16 1.5406(16)
P5 O17 1.5604(17)
P5 C53 1.806(2)
P1 O1 1.5363(16)
P1 O6 1.5371(16)
P1 O23 1.5400(16)
P1 C37 1.806(2)
O3 Sb4 1.9148(14)
C1 C6 1.386(3)
C1 C2 1.392(3)
O14 Sb4 2.0343(15)
O13 Sb4 1.9417(14)
O15 Sb4 2.0199(15)
P2 O11 1.5302(16)
P2 O9 1.5345(16)
P2 O20 1.5610(17)
P2 C41 1.806(2)
O16 Sb4 2.0775(15)
Sb4 C28 2.097(2)
C11 C12 1.390(3)
C11 C10 1.392(3)
C11 H11 0.9300
C22 C23 1.396(3)
C22 C21 1.400(3)
C22 C25 1.517(3)
C19 C20 1.391(3)
C19 C24 1.393(3)
C28 C29 1.385(3)
C28 C30 1.387(3)
C45 C48 1.532(3)
C45 C46 1.534(3)
C45 C47 1.539(3)
C24 C23 1.389(3)
C24 H24 0.9300
C49 C50 1.530(3)
C49 C52 1.537(3)
C49 C51 1.539(3)
C23 H23 0.9300
C10 C15 1.384(3)
C20 C21 1.387(3)
C20 H20 0.9300
C13 C14 1.387(4)
C13 C12 1.387(3)
C13 C16 1.521(3)
C30 C31 1.385(3)
C30 H30 0.9300
C12 H12 0.9300
C29 C33 1.388(3)
C29 H29 0.9300
C41 C43 1.527(3)
C41 C42 1.531(3)
C41 C44 1.532(3)
C31 C32 1.385(3)
C31 H31 0.9300
C21 H21 0.9300
C4 C3 1.386(3)
C4 C5 1.395(3)
C4 C7 1.514(3)
C2 C3 1.384(3)
C2 H2 0.9300
C15 C14 1.387(4)
C15 H15 0.9300
C37 C39 1.534(4)
C37 C40 1.534(3)
C37 C38 1.536(3)
C50 H50A 0.9600
C50 H50B 0.9600
C50 H50C 0.9600
C47 H47A 0.9600
C47 H47B 0.9600
C47 H47C 0.9600
C53 C54 1.524(3)
C53 C56 1.530(3)
C53 C55 1.532(3)
C57 C60 1.527(3)
C57 C58 1.535(3)
C57 C59 1.538(3)
C48 H48A 0.9600
C48 H48B 0.9600
C48 H48C 0.9600
C5 C6 1.386(3)
C5 H5 0.9300
C32 C33 1.399(3)
C32 C34 1.516(3)
C33 H33 0.9300
C3 H3 0.9300
C27 C25 1.523(3)
C27 H27A 0.9600
C27 H27B 0.9600
C27 H27C 0.9600
C44 H44A 0.9600
C44 H44B 0.9600
C44 H44C 0.9600
C51 H51A 0.9600
C51 H51B 0.9600
C51 H51C 0.9600
C43 H43A 0.9600
C43 H43B 0.9600
C43 H43C 0.9600
C25 C26 1.531(4)
C25 H25 0.9800
C60 H60A 0.9600
C60 H60B 0.9600
C60 H60C 0.9600
C46 H46A 0.9600
C46 H46B 0.9600
C46 H46C 0.9600
C40 H40A 0.9600
C40 H40B 0.9600
C40 H40C 0.9600
C56 H56A 0.9600
C56 H56B 0.9600
C56 H56C 0.9600
C54 H54A 0.9600
C54 H54B 0.9600
C54 H54C 0.9600
C55 H55A 0.9600
C55 H55B 0.9600
C55 H55C 0.9600
C16 C18 1.508(5)
C16 C17 1.519(5)
C16 H16 0.9800
C34 C35 1.526(4)
C34 C36 1.526(4)
C34 H34 0.9800
C52 H52A 0.9600
C52 H52B 0.9600
C52 H52C 0.9600
C35 H35A 0.9600
C35 H35B 0.9600
C35 H35C 0.9600
C58 H58A 0.9600
C58 H58B 0.9600
C58 H58C 0.9600
C42 H42A 0.9600
C42 H42B 0.9600
C42 H42C 0.9600
C38 H38A 0.9600
C38 H38B 0.9600
C38 H38C 0.9600
C6 H6 0.9300
C59 H59A 0.9600
C59 H59B 0.9600
C59 H59C 0.9600
C14 H14 0.9300
C62 N1 1.132(4)
C62 C61 1.440(4)
C7 C8 1.522(4)
C7 C9 1.523(4)
C7 H7 0.9800
C39 H39A 0.9600
C39 H39B 0.9600
C39 H39C 0.9600
C36 H36A 0.9600
C36 H36B 0.9600
C36 H36C 0.9600
C26 H26A 0.9600
C26 H26B 0.9600
C26 H26C 0.9600
C9 H9A 0.9600
C9 H9B 0.9600
C9 H9C 0.9600
C8 H8A 0.9600
C8 H8B 0.9600
C8 H8C 0.9600
C17 H17A 0.9600
C17 H17B 0.9600
C17 H17C 0.9600
C18 H18A 0.9600
C18 H18B 0.9600
C18 H18C 0.9600
C61 H61A 0.9600
C61 H61B 0.9600
C61 H61C 0.9600
